data_2242939
loop_
_publ_author_name
'Sivajeyanthi, Palaniyappan'
'Edison, Bellarmin'
'Balasubramani, Kasthuri'
'Premkumar, Ganesan'
'Swu, Toka'

_publ_section_title
;
 Crystal structure, Hirshfeld surface analysis and HOMO--LUMO analysis of
 (<i>E</i>)-<i>N</i>'-(3-hydroxy-4-methoxybenzylidene)nicotinohydrazide
 monohydrate
;
_journal_coeditor_code RZ5252
_journal_issue 6
_journal_name_full 'Acta Crystallographica Section E'
_journal_page_first 804
_journal_page_last 807
_journal_paper_doi 10.1107/S2056989019006492
_journal_volume 75
_journal_year 2019
_chemical_formula_iupac 'C14 H13 N3 O3, H2 O'
_chemical_formula_moiety 'C14 H13 N3 O3, H2 O'
_chemical_formula_sum 'C14 H15 N3 O4'
_chemical_formula_weight 289.29
_chemical_name_systematic
;
(<i>E</i>)-<i>N</i>'-(3-Hydroxy-4-methoxybenzylidene)nicotinohydrazide
monohydrate
;
_space_group_crystal_system monoclinic
_space_group_IT_number 14
_space_group_name_Hall '-P 2ybc'
_space_group_name_H-M_alt 'P 1 21/c 1'
_symmetry_space_group_name_Hall '-P 2ybc'
_symmetry_space_group_name_H-M 'P 1 21/c 1'
_atom_sites_solution_hydrogens mixed
_atom_sites_solution_primary direct
_atom_sites_solution_secondary difmap
_audit_creation_method SHELXL-2017/1
_cell_angle_alpha 90
_cell_angle_beta 105.766(5)
_cell_angle_gamma 90
_cell_formula_units_Z 4
_cell_length_a 7.1153(4)
_cell_length_b 11.0075(6)
_cell_length_c 18.2771(10)
_cell_measurement_reflns_used 3729
_cell_measurement_temperature 295(2)
_cell_measurement_theta_max 29.2
_cell_measurement_theta_min 3.9
_cell_volume 1377.64(14)
_computing_cell_refinement
;
CrysAlis PRO (Agilent, 2012)
;
_computing_data_collection
;
CrysAlis PRO (Agilent, 2012)
;
_computing_data_reduction
;
CrysAlis PRO (Agilent, 2012)
;
_computing_molecular_graphics
;
ORTEP-3 for Windows (Farrugia, 2012) and Mercury (Macrae <i>et al.</i>,
2006)
;
_computing_publication_material
;
SHELXL2017 (Sheldrick, 2015)
;
_computing_structure_refinement
;
SHELXL2017 (Sheldrick, 2015)
;
_computing_structure_solution
;
SHELXS97 (Sheldrick, 2008)
;
_diffrn_ambient_temperature 295(2)
_diffrn_detector_area_resol_mean 15.9821
_diffrn_measured_fraction_theta_full 0.994
_diffrn_measured_fraction_theta_max 0.994
_diffrn_measurement_device_type 'Agilent Xcalibur Eos'
_diffrn_measurement_method '\w scans'
_diffrn_radiation_type MoK\a
_diffrn_radiation_wavelength 0.71073
_diffrn_reflns_av_R_equivalents 0.0266
_diffrn_reflns_av_unetI/netI 0.0251
_diffrn_reflns_limit_h_max 8
_diffrn_reflns_limit_h_min -8
_diffrn_reflns_limit_k_max 12
_diffrn_reflns_limit_k_min -13
_diffrn_reflns_limit_l_max 22
_diffrn_reflns_limit_l_min -22
_diffrn_reflns_number 8396
_diffrn_reflns_theta_full 25.242
_diffrn_reflns_theta_max 25.492
_diffrn_reflns_theta_min 3.938
_diffrn_source 'fine-focus sealed tube'
_exptl_absorpt_coefficient_mu 0.104
_exptl_absorpt_correction_T_max 0.981
_exptl_absorpt_correction_T_min 0.969
_exptl_absorpt_correction_type multi-scan
_exptl_absorpt_process_details
;
(CrysAlis PRO; Agilent, 2012)
;
_exptl_crystal_colour colourless
_exptl_crystal_density_diffrn 1.395
_exptl_crystal_density_method 'not measured'
_exptl_crystal_description block
_exptl_crystal_F_000 608
_exptl_crystal_size_max 0.30
_exptl_crystal_size_mid 0.25
_exptl_crystal_size_min 0.18
_refine_diff_density_max 0.164
_refine_diff_density_min -0.130
_refine_ls_extinction_coef 0.030(3)
_refine_ls_extinction_expression Fc^*^=kFc[1+0.001xFc^2^\l^3^/sin(2\q)]^-1/4^
_refine_ls_extinction_method
;
SHELXL2017 (Sheldrick, 2015)
;
_refine_ls_goodness_of_fit_ref 1.040
_refine_ls_hydrogen_treatment constr
_refine_ls_matrix_type full
_refine_ls_number_parameters 192
_refine_ls_number_reflns 2549
_refine_ls_number_restraints 0
_refine_ls_restrained_S_all 1.040
_refine_ls_R_factor_all 0.0494
_refine_ls_R_factor_gt 0.0362
_refine_ls_shift/su_max 0.000
_refine_ls_shift/su_mean 0.000
_refine_ls_structure_factor_coef Fsqd
_refine_ls_weighting_details 'w=1/[\s^2^(Fo^2^)+(0.0462P)^2^+0.2987P] where P=(Fo^2^+2Fc^2^)/3'
_refine_ls_weighting_scheme calc
_refine_ls_wR_factor_gt 0.0905
_refine_ls_wR_factor_ref 0.1006
_reflns_number_gt 2027
_reflns_number_total 2549
_reflns_threshold_expression 'I > 2\s(I)'
_cod_data_source_file rz5252sup1.cif
_cod_data_source_block I
_cod_database_code 2242939
_shelx_space_group_comment
;
The symmetry employed for this shelxl refinement is uniquely defined
by the following loop, which should always be used as a source of
symmetry information in preference to the above space-group names.
They are only intended as comments.
;

loop_
_space_group_symop_operation_xyz
'x, y, z'
'-x, y+1/2, -z+1/2'
'-x, -y, -z'
'x, -y-1/2, z-1/2'

loop_
_atom_site_type_symbol
_atom_site_label
_atom_site_fract_x
_atom_site_fract_y
_atom_site_fract_z
_atom_site_U_iso_or_equiv
_atom_site_adp_type
_atom_site_calc_flag
_atom_site_occupancy
O O3 -0.03769(14) 0.40424(10) 0.06695(6) 0.0455(3) Uani d 1
O O2 0.20750(15) 0.23383(10) 0.06507(7) 0.0537(3) Uani d 1
H H10 0.287088 0.178188 0.073527 0.081 Uiso d 1
O O1 1.15498(17) 0.21431(11) 0.30304(8) 0.0604(4) Uani d 1
N N3 0.85559(17) 0.37007(12) 0.26300(7) 0.0418(3) Uani d 1
N N2 1.03456(17) 0.40123(12) 0.31206(7) 0.0410(3) Uani d 1
H H2N 1.053128 0.472235 0.332397 0.049 Uiso d 1
N N1 1.61018(19) 0.51282(12) 0.42610(8) 0.0452(4) Uani d 1
C C8 0.5291(2) 0.43898(15) 0.20366(8) 0.0371(4) Uani d 1
C C9 0.4682(2) 0.33704(14) 0.15750(8) 0.0384(4) Uani d 1
H H9 0.555924 0.274429 0.157443 0.046 Uiso calc 1
C C10 0.2791(2) 0.32888(14) 0.11216(8) 0.0372(4) Uani d 1
C C11 0.1465(2) 0.42290(14) 0.11294(8) 0.0355(4) Uani d 1
C C12 0.2059(2) 0.52410(15) 0.15746(9) 0.0409(4) Uani d 1
H H12 0.118419 0.586791 0.157676 0.049 Uiso calc 1
C C13 0.3972(2) 0.53171(15) 0.20196(9) 0.0423(4) Uani d 1
H H13 0.437730 0.600772 0.231319 0.051 Uiso calc 1
C C14 -0.1795(2) 0.49637(17) 0.06553(10) 0.0492(4) Uani d 1
H H14A -0.192906 0.508196 0.115902 0.074 Uiso calc 1
H H14B -0.302791 0.472017 0.032256 0.074 Uiso calc 1
H H14C -0.138193 0.570937 0.047468 0.074 Uiso calc 1
C C7 0.7260(2) 0.45278(15) 0.25379(8) 0.0411(4) Uani d 1
H H7 0.758441 0.525352 0.280265 0.049 Uiso calc 1
C C6 1.1785(2) 0.31829(14) 0.32729(9) 0.0390(4) Uani d 1
C C2 1.4323(2) 0.47808(14) 0.38578(8) 0.0387(4) Uani d 1
H H2 1.343594 0.537888 0.362746 0.046 Uiso calc 1
C C1 1.3728(2) 0.35815(13) 0.37638(8) 0.0354(4) Uani d 1
C C5 1.5059(2) 0.27035(15) 0.41019(10) 0.0502(4) Uani d 1
H H5 1.472088 0.188603 0.404400 0.060 Uiso calc 1
C C4 1.6891(2) 0.30435(17) 0.45260(11) 0.0599(5) Uani d 1
H H4 1.780614 0.246398 0.476287 0.072 Uiso calc 1
C C3 1.7334(2) 0.42511(17) 0.45907(10) 0.0533(5) Uani d 1
H H3 1.857046 0.447633 0.488254 0.064 Uiso calc 1
O O4 1.07802(17) 0.65762(11) 0.34578(7) 0.0594(4) Uani d 1
H H4WA 1.034030 0.696974 0.377588 0.089 Uiso d 1
H H4WB 1.043530 0.692674 0.302788 0.089 Uiso d 1

loop_
_atom_site_aniso_label
_atom_site_aniso_U_11
_atom_site_aniso_U_22
_atom_site_aniso_U_33
_atom_site_aniso_U_12
_atom_site_aniso_U_13
_atom_site_aniso_U_23
O3 0.0286(5) 0.0448(7) 0.0558(7) 0.0044(5) -0.0009(5) -0.0023(5)
O2 0.0385(6) 0.0378(6) 0.0712(8) 0.0062(5) -0.0085(5) -0.0115(6)
O1 0.0513(7) 0.0382(7) 0.0744(9) -0.0022(5) -0.0127(6) -0.0079(6)
N3 0.0309(6) 0.0455(8) 0.0416(7) -0.0061(6) -0.0029(5) 0.0026(6)
N2 0.0311(6) 0.0390(7) 0.0448(7) -0.0032(6) -0.0037(5) -0.0026(6)
N1 0.0361(7) 0.0419(8) 0.0509(8) -0.0062(6) 0.0006(6) 0.0030(6)
C8 0.0317(7) 0.0424(9) 0.0351(8) -0.0033(7) 0.0054(6) 0.0051(7)
C9 0.0306(7) 0.0373(8) 0.0437(8) 0.0036(6) 0.0039(6) 0.0062(7)
C10 0.0343(8) 0.0327(8) 0.0408(8) -0.0019(6) 0.0038(6) 0.0024(7)
C11 0.0281(7) 0.0388(9) 0.0369(8) -0.0003(6) 0.0039(6) 0.0052(7)
C12 0.0369(8) 0.0403(9) 0.0435(8) 0.0051(7) 0.0073(6) -0.0004(7)
C13 0.0399(8) 0.0422(9) 0.0412(8) -0.0020(7) 0.0049(7) -0.0052(7)
C14 0.0325(8) 0.0598(11) 0.0520(10) 0.0118(8) 0.0056(7) 0.0013(8)
C7 0.0348(8) 0.0446(9) 0.0397(8) -0.0055(7) 0.0030(6) 0.0012(7)
C6 0.0370(8) 0.0345(9) 0.0398(8) -0.0047(7) 0.0007(6) 0.0025(7)
C2 0.0320(8) 0.0364(8) 0.0432(8) -0.0003(6) 0.0023(6) 0.0041(7)
C1 0.0321(7) 0.0359(8) 0.0345(7) -0.0008(6) 0.0026(6) 0.0024(6)
C5 0.0457(9) 0.0361(9) 0.0580(10) -0.0003(7) -0.0041(8) 0.0050(8)
C4 0.0432(10) 0.0477(11) 0.0728(13) 0.0060(8) -0.0114(9) 0.0120(9)
C3 0.0328(8) 0.0540(11) 0.0611(11) -0.0043(8) -0.0075(7) 0.0063(9)
O4 0.0627(8) 0.0475(7) 0.0583(7) 0.0186(6) -0.0002(6) -0.0017(6)

loop_
_atom_type_symbol
_atom_type_description
_atom_type_scat_dispersion_real
_atom_type_scat_dispersion_imag
_atom_type_scat_source
C C 0.0033 0.0016 'International Tables Vol C Tables 4.2.6.8 and 6.1.1.4'
H H 0.0000 0.0000 'International Tables Vol C Tables 4.2.6.8 and 6.1.1.4'
N N 0.0061 0.0033 'International Tables Vol C Tables 4.2.6.8 and 6.1.1.4'
O O 0.0106 0.0060 'International Tables Vol C Tables 4.2.6.8 and 6.1.1.4'

loop_
_geom_angle_atom_site_label_1
_geom_angle_atom_site_label_2
_geom_angle_atom_site_label_3
_geom_angle
C11 O3 C14 117.37(12)
C10 O2 H10 109.5
C7 N3 N2 114.41(13)
C6 N2 N3 118.71(13)
C6 N2 H2N 120.6
N3 N2 H2N 120.7
C3 N1 C2 116.76(14)
C13 C8 C9 118.80(13)
C13 C8 C7 117.90(14)
C9 C8 C7 123.31(14)
C10 C9 C8 120.43(14)
C10 C9 H9 119.8
C8 C9 H9 119.8
O2 C10 C9 124.50(13)
O2 C10 C11 115.81(12)
C9 C10 C11 119.69(14)
O3 C11 C12 125.07(13)
O3 C11 C10 114.71(13)
C12 C11 C10 120.22(13)
C11 C12 C13 119.40(14)
C11 C12 H12 120.3
C13 C12 H12 120.3
C8 C13 C12 121.44(15)
C8 C13 H13 119.3
C12 C13 H13 119.3
O3 C14 H14A 109.5
O3 C14 H14B 109.5
H14A C14 H14B 109.5
O3 C14 H14C 109.5
H14A C14 H14C 109.5
H14B C14 H14C 109.5
N3 C7 C8 123.07(15)
N3 C7 H7 118.5
C8 C7 H7 118.5
O1 C6 N2 122.66(13)
O1 C6 C1 120.37(14)
N2 C6 C1 116.97(13)
N1 C2 C1 123.65(14)
N1 C2 H2 118.2
C1 C2 H2 118.2
C5 C1 C2 117.67(13)
C5 C1 C6 118.33(14)
C2 C1 C6 123.84(13)
C4 C5 C1 119.55(15)
C4 C5 H5 120.2
C1 C5 H5 120.2
C3 C4 C5 118.38(15)
C3 C4 H4 120.8
C5 C4 H4 120.8
N1 C3 C4 123.96(15)
N1 C3 H3 118.0
C4 C3 H3 118.0
H4WA O4 H4WB 109.5

loop_
_geom_bond_atom_site_label_1
_geom_bond_atom_site_label_2
_geom_bond_distance
O3 C11 1.3664(17)
O3 C14 1.4257(19)
O2 C10 1.3627(18)
O2 H10 0.8198
O1 C6 1.2223(19)
N3 C7 1.274(2)
N3 N2 1.3866(16)
N2 C6 1.343(2)
N2 H2N 0.8602
N1 C3 1.333(2)
N1 C2 1.3355(19)
C8 C13 1.381(2)
C8 C9 1.400(2)
C8 C7 1.459(2)
C9 C10 1.378(2)
C9 H9 0.9300
C10 C11 1.404(2)
C11 C12 1.377(2)
C12 C13 1.386(2)
C12 H12 0.9300
C13 H13 0.9300
C14 H14A 0.9600
C14 H14B 0.9600
C14 H14C 0.9600
C7 H7 0.9300
C6 C1 1.4950(19)
C2 C1 1.383(2)
C2 H2 0.9300
C1 C5 1.376(2)
C5 C4 1.376(2)
C5 H5 0.9300
C4 C3 1.364(3)
C4 H4 0.9300
C3 H3 0.9300
O4 H4WA 0.8500
O4 H4WB 0.8495

loop_
_geom_hbond_atom_site_label_D
_geom_hbond_atom_site_label_H
_geom_hbond_atom_site_label_A
_geom_hbond_site_symmetry_A
_geom_hbond_distance_DH
_geom_hbond_distance_HA
_geom_hbond_distance_DA
_geom_hbond_angle_DHA
O4 H4WA O2 2_655 0.85 2.28 3.0483(17) 150
O4 H4WA O3 2_655 0.85 2.49 3.2011(16) 141
O4 H4WB O1 2_755 0.85 2.08 2.8429(19) 150
O4 H4WB N3 2_755 0.85 2.50 3.1875(18) 139
N2 H2N O4 . 0.86 2.06 2.8889(18) 162
O2 H10 N1 2_745 0.82 1.96 2.7411(17) 159
C2 H2 O4 . 0.93 2.25 3.129(2) 156
C4 H4 O3 4_766 0.93 2.45 3.347(2) 163

_cod_database_fobs_code 2242939
